data_8102801
loop_
_publ_author_name
'Wolfgang Frey'
'Hua Yang'
'Volker J\"ager'

_publ_section_title
;
 Crystal structure of
 (3R,4R,5R,6S,1'R)-2-benzyl-3-methyl-4,5-O-isopropylidene-dioxy-6-(1'-nitroethyl)-tetrahydro-1,2-oxazine,
 C17H24N2O5
;
_journal_issue 3
_journal_name_full 'Zeitschrift f\"ur Kristallographie - New Crystal Structures'
_journal_page_first 589
_journal_volume 225
_journal_year 2010
_chemical_absolute_configuration syn
_chemical_formula_moiety 'C17 H24 N2 O5'
_chemical_formula_sum 'C17 H24 N2 O5'
_chemical_formula_weight 336.38
_chemical_name_systematic
; 
(3R,4R,5R,6S,1'R)-2-benzyl-3-methyl-4,5-O-isopropylidene-
dioxy-6-(1'-nitroethyl)-tetrahydro-1,2-oxazine
;
_space_group_IT_number 19
_symmetry_cell_setting orthorhombic
_symmetry_space_group_name_Hall 'P 2ac 2ab'
_symmetry_space_group_name_H-M 'P 21 21 21'
_atom_sites_solution_hydrogens geom
_atom_sites_solution_primary direct
_atom_sites_solution_secondary difmap
_audit_creation_method SHELXL-97
_cell_angle_alpha 90.00
_cell_angle_beta 90.00
_cell_angle_gamma 90.00
_cell_formula_units_Z 4
_cell_length_a 5.4614(11)
_cell_length_b 17.508(4)
_cell_length_c 18.562(3)
_cell_measurement_reflns_used 26
_cell_measurement_temperature 293(2)
_cell_measurement_theta_max 17
_cell_measurement_theta_min 15
_cell_volume 1774.9(6)
_computing_cell_refinement 'Siemens P3/PC Data Collection System'
_computing_data_collection 'Siemens P3/PC Data Collection System'
_computing_data_reduction 'SHELXTL-plus, XDISK (Sheldrick, 1991)'
_computing_molecular_graphics 'SHELXTL-plus, XP (Sheldrick, 1991)'
_computing_structure_refinement 'SHELXL-97 (Sheldrick, 1997)'
_computing_structure_solution 'SHELXS-97 (Sheldrick, 1990)'
_diffrn_ambient_temperature 293(2)
_diffrn_measured_fraction_theta_full 1.000
_diffrn_measured_fraction_theta_max 1.000
_diffrn_measurement_device_type 'Nicolet P3'
_diffrn_measurement_method Wyckoff-Scan
_diffrn_radiation_monochromator graphite
_diffrn_radiation_source 'fine-focus sealed tube'
_diffrn_radiation_type MoK\a
_diffrn_radiation_wavelength 0.71073
_diffrn_reflns_av_R_equivalents 0.0198
_diffrn_reflns_av_sigmaI/netI 0.0236
_diffrn_reflns_limit_h_max 7
_diffrn_reflns_limit_h_min 0
_diffrn_reflns_limit_k_max 24
_diffrn_reflns_limit_k_min 0
_diffrn_reflns_limit_l_max 26
_diffrn_reflns_limit_l_min -26
_diffrn_reflns_number 5818
_diffrn_reflns_theta_full 30.00
_diffrn_reflns_theta_max 30.00
_diffrn_reflns_theta_min 1.60
_diffrn_standards_decay_% 5
_diffrn_standards_interval_count 50
_diffrn_standards_number 3
_exptl_absorpt_coefficient_mu 0.093
_exptl_absorpt_correction_type none
_exptl_crystal_colour colourless
_exptl_crystal_density_diffrn 1.259
_exptl_crystal_density_method 'not measured'
_exptl_crystal_description block
_exptl_crystal_F_000 720
_exptl_crystal_size_max 0.9
_exptl_crystal_size_mid 0.6
_exptl_crystal_size_min 0.5
_refine_diff_density_max 0.206
_refine_diff_density_min -0.121
_refine_diff_density_rms 0.031
_refine_ls_abs_structure_details 'Flack H D (1983), Acta Cryst. A39, 876-881'
_refine_ls_abs_structure_Flack -0.9(12)
_refine_ls_extinction_coef 0.039(3)
_refine_ls_extinction_expression Fc^*^=kFc[1+0.001xFc^2^\l^3^/sin(2\q)]^-1/4^
_refine_ls_extinction_method SHELXL
_refine_ls_goodness_of_fit_ref 1.040
_refine_ls_hydrogen_treatment constr
_refine_ls_matrix_type full
_refine_ls_number_parameters 220
_refine_ls_number_reflns 5186
_refine_ls_number_restraints 0
_refine_ls_restrained_S_all 1.040
_refine_ls_R_factor_all 0.0671
_refine_ls_R_factor_gt 0.0485
_refine_ls_shift/su_max 0.001
_refine_ls_shift/su_mean 0.000
_refine_ls_structure_factor_coef Fsqd
_refine_ls_weighting_details 'calc w=1/[\s^2^(Fo^2^)+(0.0628P)^2^+0.1806P] where P=(Fo^2^+2Fc^2^)/3'
_refine_ls_weighting_scheme calc
_refine_ls_wR_factor_gt 0.1242
_refine_ls_wR_factor_ref 0.1354
_reflns_number_gt 4025
_reflns_number_total 5186
_reflns_threshold_expression >2sigma(I)
_cod_data_source_file 1267-3112.cff
_cod_data_source_block wf1470yh
_cod_database_code 8102801

loop_
_symmetry_equiv_pos_as_xyz
'x, y, z'
'-x+1/2, -y, z+1/2'
'-x, y+1/2, -z+1/2'
'x+1/2, -y+1/2, -z'

loop_
_atom_site_label
_atom_site_type_symbol
_atom_site_fract_x
_atom_site_fract_y
_atom_site_fract_z
_atom_site_U_iso_or_equiv
_atom_site_adp_type
_atom_site_occupancy
_atom_site_symmetry_multiplicity
_atom_site_calc_flag
_atom_site_refinement_flags
_atom_site_disorder_assembly
_atom_site_disorder_group
O1 O -0.0980(2) 0.29230(7) 0.75701(6) 0.0554(3) Uani 1 1 d . . .
N1 N 0.0723(3) 0.24683(8) 0.80180(7) 0.0528(3) Uani 1 1 d . . .
C1 C 0.0325(3) 0.32425(9) 0.69799(9) 0.0505(4) Uani 1 1 d . . .
H1 H -0.0863 0.3519 0.6682 0.061 Uiso 1 1 calc R . .
O2 O 0.2313(3) 0.13419(7) 0.64217(7) 0.0612(3) Uani 1 1 d . . .
C2 C 0.1449(3) 0.26258(9) 0.65108(8) 0.0507(4) Uani 1 1 d . . .
H2 H 0.2703 0.2847 0.6196 0.061 Uiso 1 1 calc R . .
N2 N 0.3083(4) 0.42767(9) 0.65850(10) 0.0640(4) Uani 1 1 d . . .
O3 O -0.0404(3) 0.22668(7) 0.60895(6) 0.0581(3) Uani 1 1 d . . .
C3 C 0.2502(3) 0.19542(9) 0.69249(9) 0.0516(4) Uani 1 1 d . . .
H3 H 0.4225 0.2050 0.7042 0.062 Uiso 1 1 calc R . .
C4 C 0.1079(4) 0.17539(9) 0.76061(9) 0.0537(4) Uani 1 1 d . . .
H4 H -0.0520 0.1543 0.7473 0.064 Uiso 1 1 calc R . .
O4 O 0.1570(4) 0.45386(15) 0.61880(12) 0.1213(9) Uani 1 1 d . . .
C5 C 0.2495(5) 0.11640(12) 0.80415(12) 0.0765(6) Uani 1 1 d . . .
H5A H 0.3878 0.1404 0.8266 0.115 Uiso 1 1 calc R . .
H5B H 0.3052 0.0764 0.7728 0.115 Uiso 1 1 calc R . .
H5C H 0.1447 0.0952 0.8405 0.115 Uiso 1 1 calc R . .
O5 O 0.5261(4) 0.43628(12) 0.64921(13) 0.1040(7) Uani 1 1 d . . .
C6 C 0.0569(4) 0.15449(10) 0.58726(10) 0.0566(4) Uani 1 1 d . . .
C7 C 0.1936(6) 0.16085(14) 0.51621(11) 0.0785(7) Uani 1 1 d . . .
H7A H 0.2571 0.1117 0.5030 0.118 Uiso 1 1 calc R . .
H7B H 0.3263 0.1964 0.5213 0.118 Uiso 1 1 calc R . .
H7C H 0.0836 0.1785 0.4794 0.118 Uiso 1 1 calc R . .
C8 C -0.1493(4) 0.09768(14) 0.58524(15) 0.0768(6) Uani 1 1 d . . .
H8A H -0.0873 0.0487 0.5708 0.115 Uiso 1 1 calc R . .
H8B H -0.2710 0.1144 0.5514 0.115 Uiso 1 1 calc R . .
H8C H -0.2214 0.0936 0.6323 0.115 Uiso 1 1 calc R . .
C9 C 0.2240(4) 0.38220(10) 0.72311(9) 0.0564(4) Uani 1 1 d . . .
H9 H 0.3644 0.3546 0.7432 0.068 Uiso 1 1 calc R . .
C10 C 0.1302(6) 0.43812(13) 0.77875(12) 0.0825(8) Uani 1 1 d . . .
H10A H 0.2460 0.4789 0.7844 0.124 Uiso 1 1 calc R . .
H10B H 0.1089 0.4123 0.8240 0.124 Uiso 1 1 calc R . .
H10C H -0.0240 0.4586 0.7632 0.124 Uiso 1 1 calc R . .
C11 C -0.0741(5) 0.23301(12) 0.86734(10) 0.0689(5) Uani 1 1 d . . .
H11A H 0.0101 0.1958 0.8971 0.083 Uiso 1 1 calc R . .
H11B H -0.2304 0.2111 0.8535 0.083 Uiso 1 1 calc R . .
C12 C -0.1203(4) 0.30387(12) 0.91151(9) 0.0591(4) Uani 1 1 d . . .
C13 C -0.3283(4) 0.34671(16) 0.90333(12) 0.0777(6) Uani 1 1 d . . .
H13 H -0.4443 0.3329 0.8691 0.093 Uiso 1 1 calc R . .
C14 C -0.3667(5) 0.41084(17) 0.94606(15) 0.0889(8) Uani 1 1 d . . .
H14 H -0.5069 0.4402 0.9394 0.107 Uiso 1 1 calc R . .
C15 C -0.1997(5) 0.43134(14) 0.99799(12) 0.0790(7) Uani 1 1 d . . .
H15 H -0.2274 0.4739 1.0269 0.095 Uiso 1 1 calc R . .
C16 C 0.0075(5) 0.38857(14) 1.00669(11) 0.0737(6) Uani 1 1 d . . .
H16 H 0.1225 0.4023 1.0413 0.088 Uiso 1 1 calc R . .
C17 C 0.0466(4) 0.32494(12) 0.96414(10) 0.0630(5) Uani 1 1 d . . .
H17 H 0.1870 0.2958 0.9709 0.076 Uiso 1 1 calc R . .

loop_
_atom_site_aniso_label
_atom_site_aniso_U_11
_atom_site_aniso_U_22
_atom_site_aniso_U_33
_atom_site_aniso_U_23
_atom_site_aniso_U_13
_atom_site_aniso_U_12
O1 0.0576(7) 0.0599(7) 0.0489(6) 0.0059(5) 0.0028(6) 0.0032(6)
N1 0.0649(9) 0.0509(7) 0.0425(6) 0.0078(6) -0.0038(6) -0.0036(7)
C1 0.0606(9) 0.0487(8) 0.0422(7) 0.0063(6) 0.0017(7) 0.0070(7)
O2 0.0720(8) 0.0525(6) 0.0590(7) -0.0050(5) -0.0088(7) 0.0134(6)
C2 0.0598(9) 0.0486(8) 0.0437(7) 0.0039(6) 0.0015(7) 0.0020(7)
N2 0.0815(12) 0.0496(8) 0.0608(9) 0.0076(7) 0.0112(9) -0.0003(8)
O3 0.0719(8) 0.0539(6) 0.0484(6) -0.0015(5) -0.0118(6) 0.0121(6)
C3 0.0533(9) 0.0485(8) 0.0532(8) -0.0004(7) -0.0063(7) 0.0042(7)
C4 0.0662(10) 0.0471(8) 0.0479(8) 0.0041(6) -0.0110(8) -0.0049(8)
O4 0.1111(16) 0.1434(18) 0.1095(15) 0.0788(14) 0.0042(13) 0.0091(14)
C5 0.1061(18) 0.0560(10) 0.0672(11) 0.0119(9) -0.0254(13) 0.0046(12)
O5 0.0871(13) 0.1075(15) 0.1173(16) 0.0312(12) 0.0189(12) -0.0162(11)
C6 0.0684(11) 0.0519(9) 0.0495(8) -0.0016(7) -0.0032(8) 0.0057(8)
C7 0.1076(19) 0.0735(13) 0.0544(10) -0.0038(10) 0.0126(12) 0.0022(13)
C8 0.0729(13) 0.0675(12) 0.0899(15) -0.0112(11) -0.0046(12) -0.0047(11)
C9 0.0734(12) 0.0452(8) 0.0506(8) 0.0062(7) 0.0026(8) 0.0003(8)
C10 0.128(2) 0.0572(10) 0.0628(11) -0.0081(9) 0.0192(13) -0.0110(13)
C11 0.0906(14) 0.0661(11) 0.0502(9) 0.0085(8) 0.0086(10) -0.0182(11)
C12 0.0672(11) 0.0693(11) 0.0407(7) 0.0111(7) 0.0078(8) -0.0122(9)
C13 0.0670(13) 0.1075(18) 0.0586(11) 0.0072(12) 0.0001(10) -0.0053(13)
C14 0.0805(16) 0.1038(19) 0.0824(15) 0.0190(14) 0.0231(14) 0.0245(15)
C15 0.1062(19) 0.0687(12) 0.0623(12) 0.0071(10) 0.0252(13) -0.0039(13)
C16 0.0930(16) 0.0787(13) 0.0494(9) 0.0018(9) -0.0001(11) -0.0158(13)
C17 0.0694(12) 0.0709(11) 0.0486(8) 0.0125(8) -0.0009(9) -0.0024(10)

loop_
_atom_type_symbol
_atom_type_description
_atom_type_scat_dispersion_real
_atom_type_scat_dispersion_imag
_atom_type_scat_source
C C 0.0033 0.0016 'International Tables Vol C Tables 4.2.6.8 and 6.1.1.4'
H H 0.0000 0.0000 'International Tables Vol C Tables 4.2.6.8 and 6.1.1.4'
N N 0.0061 0.0033 'International Tables Vol C Tables 4.2.6.8 and 6.1.1.4'
O O 0.0106 0.0060 'International Tables Vol C Tables 4.2.6.8 and 6.1.1.4'

loop_
_geom_angle_atom_site_label_1
_geom_angle_atom_site_label_2
_geom_angle_atom_site_label_3
_geom_angle
_geom_angle_site_symmetry_1
_geom_angle_site_symmetry_3
_geom_angle_publ_flag
C1 O1 N1 109.24(12) . . ?
C11 N1 C4 111.03(14) . . ?
C11 N1 O1 102.17(15) . . ?
C4 N1 O1 104.32(12) . . ?
O1 C1 C2 111.42(14) . . ?
O1 C1 C9 111.64(13) . . ?
C2 C1 C9 111.74(15) . . ?
O1 C1 H1 107.3 . . ?
C2 C1 H1 107.3 . . ?
C9 C1 H1 107.3 . . ?
C3 O2 C6 109.04(12) . . ?
O3 C2 C1 109.97(15) . . ?
O3 C2 C3 101.85(13) . . ?
C1 C2 C3 114.47(13) . . ?
O3 C2 H2 110.1 . . ?
C1 C2 H2 110.1 . . ?
C3 C2 H2 110.1 . . ?
O4 N2 O5 122.8(2) . . ?
O4 N2 C9 118.68(19) . . ?
O5 N2 C9 118.5(2) . . ?
C2 O3 C6 106.31(14) . . ?
O2 C3 C2 102.89(13) . . ?
O2 C3 C4 109.47(14) . . ?
C2 C3 C4 113.87(15) . . ?
O2 C3 H3 110.1 . . ?
C2 C3 H3 110.1 . . ?
C4 C3 H3 110.1 . . ?
N1 C4 C5 111.48(14) . . ?
N1 C4 C3 107.53(13) . . ?
C5 C4 C3 109.71(18) . . ?
N1 C4 H4 109.4 . . ?
C5 C4 H4 109.4 . . ?
C3 C4 H4 109.4 . . ?
C4 C5 H5A 109.5 . . ?
C4 C5 H5B 109.5 . . ?
H5A C5 H5B 109.5 . . ?
C4 C5 H5C 109.5 . . ?
H5A C5 H5C 109.5 . . ?
H5B C5 H5C 109.5 . . ?
O3 C6 O2 105.35(13) . . ?
O3 C6 C8 108.30(17) . . ?
O2 C6 C8 110.49(16) . . ?
O3 C6 C7 111.25(16) . . ?
O2 C6 C7 107.90(18) . . ?
C8 C6 C7 113.26(18) . . ?
C6 C7 H7A 109.5 . . ?
C6 C7 H7B 109.5 . . ?
H7A C7 H7B 109.5 . . ?
C6 C7 H7C 109.5 . . ?
H7A C7 H7C 109.5 . . ?
H7B C7 H7C 109.5 . . ?
C6 C8 H8A 109.5 . . ?
C6 C8 H8B 109.5 . . ?
H8A C8 H8B 109.5 . . ?
C6 C8 H8C 109.5 . . ?
H8A C8 H8C 109.5 . . ?
H8B C8 H8C 109.5 . . ?
N2 C9 C10 107.71(14) . . ?
N2 C9 C1 108.39(15) . . ?
C10 C9 C1 113.93(19) . . ?
N2 C9 H9 108.9 . . ?
C10 C9 H9 108.9 . . ?
C1 C9 H9 108.9 . . ?
C9 C10 H10A 109.5 . . ?
C9 C10 H10B 109.5 . . ?
H10A C10 H10B 109.5 . . ?
C9 C10 H10C 109.5 . . ?
H10A C10 H10C 109.5 . . ?
H10B C10 H10C 109.5 . . ?
N1 C11 C12 113.82(15) . . ?
N1 C11 H11A 108.8 . . ?
C12 C11 H11A 108.8 . . ?
N1 C11 H11B 108.8 . . ?
C12 C11 H11B 108.8 . . ?
H11A C11 H11B 107.7 . . ?
C13 C12 C17 118.5(2) . . ?
C13 C12 C11 121.9(2) . . ?
C17 C12 C11 119.5(2) . . ?
C12 C13 C14 120.3(2) . . ?
C12 C13 H13 119.9 . . ?
C14 C13 H13 119.9 . . ?
C15 C14 C13 120.7(2) . . ?
C15 C14 H14 119.6 . . ?
C13 C14 H14 119.6 . . ?
C16 C15 C14 119.3(2) . . ?
C16 C15 H15 120.4 . . ?
C14 C15 H15 120.4 . . ?
C15 C16 C17 120.1(2) . . ?
C15 C16 H16 119.9 . . ?
C17 C16 H16 119.9 . . ?
C16 C17 C12 121.1(2) . . ?
C16 C17 H17 119.5 . . ?
C12 C17 H17 119.5 . . ?

loop_
_geom_bond_atom_site_label_1
_geom_bond_atom_site_label_2
_geom_bond_distance
_geom_bond_site_symmetry_2
_geom_bond_publ_flag
O1 C1 1.422(2) . ?
O1 N1 1.4799(18) . ?
N1 C11 1.476(2) . ?
N1 C4 1.479(2) . ?
C1 C2 1.517(2) . ?
C1 C9 1.530(3) . ?
C1 H1 0.9800 . ?
O2 C3 1.426(2) . ?
O2 C6 1.440(2) . ?
C2 O3 1.425(2) . ?
C2 C3 1.518(2) . ?
C2 H2 0.9800 . ?
N2 O4 1.198(3) . ?
N2 O5 1.212(3) . ?
N2 C9 1.511(2) . ?
O3 C6 1.429(2) . ?
C3 C4 1.525(3) . ?
C3 H3 0.9800 . ?
C4 C5 1.522(3) . ?
C4 H4 0.9800 . ?
C5 H5A 0.9600 . ?
C5 H5B 0.9600 . ?
C5 H5C 0.9600 . ?
C6 C8 1.503(3) . ?
C6 C7 1.520(3) . ?
C7 H7A 0.9600 . ?
C7 H7B 0.9600 . ?
C7 H7C 0.9600 . ?
C8 H8A 0.9600 . ?
C8 H8B 0.9600 . ?
C8 H8C 0.9600 . ?
C9 C10 1.513(3) . ?
C9 H9 0.9800 . ?
C10 H10A 0.9600 . ?
C10 H10B 0.9600 . ?
C10 H10C 0.9600 . ?
C11 C12 1.508(3) . ?
C11 H11A 0.9700 . ?
C11 H11B 0.9700 . ?
C12 C13 1.370(3) . ?
C12 C17 1.386(3) . ?
C13 C14 1.391(4) . ?
C13 H13 0.9300 . ?
C14 C15 1.375(4) . ?
C14 H14 0.9300 . ?
C15 C16 1.366(4) . ?
C15 H15 0.9300 . ?
C16 C17 1.382(3) . ?
C16 H16 0.9300 . ?
C17 H17 0.9300 . ?

loop_
_geom_torsion_atom_site_label_1
_geom_torsion_atom_site_label_2
_geom_torsion_atom_site_label_3
_geom_torsion_atom_site_label_4
_geom_torsion
_geom_torsion_site_symmetry_1
_geom_torsion_site_symmetry_2
_geom_torsion_site_symmetry_3
_geom_torsion_site_symmetry_4
_geom_torsion_publ_flag
C1 O1 N1 C11 167.76(14) . . . . ?
C1 O1 N1 C4 -76.52(15) . . . . ?
N1 O1 C1 C2 60.32(17) . . . . ?
N1 O1 C1 C9 -65.39(17) . . . . ?
O1 C1 C2 O3 74.67(17) . . . . ?
C9 C1 C2 O3 -159.69(13) . . . . ?
O1 C1 C2 C3 -39.3(2) . . . . ?
C9 C1 C2 C3 86.39(18) . . . . ?
C1 C2 O3 C6 -159.69(13) . . . . ?
C3 C2 O3 C6 -37.92(16) . . . . ?
C6 O2 C3 C2 -18.60(19) . . . . ?
C6 O2 C3 C4 102.82(17) . . . . ?
O3 C2 C3 O2 34.24(17) . . . . ?
C1 C2 C3 O2 152.86(16) . . . . ?
O3 C2 C3 C4 -84.13(16) . . . . ?
C1 C2 C3 C4 34.5(2) . . . . ?
C11 N1 C4 C5 -62.2(2) . . . . ?
O1 N1 C4 C5 -171.54(16) . . . . ?
C11 N1 C4 C3 177.50(16) . . . . ?
O1 N1 C4 C3 68.16(17) . . . . ?
O2 C3 C4 N1 -164.13(14) . . . . ?
C2 C3 C4 N1 -49.60(19) . . . . ?
O2 C3 C4 C5 74.46(19) . . . . ?
C2 C3 C4 C5 -171.01(15) . . . . ?
C2 O3 C6 O2 27.10(17) . . . . ?
C2 O3 C6 C8 145.34(16) . . . . ?
C2 O3 C6 C7 -89.57(19) . . . . ?
C3 O2 C6 O3 -4.11(19) . . . . ?
C3 O2 C6 C8 -120.86(18) . . . . ?
C3 O2 C6 C7 114.82(18) . . . . ?
O4 N2 C9 C10 -75.6(3) . . . . ?
O5 N2 C9 C10 104.1(3) . . . . ?
O4 N2 C9 C1 48.1(3) . . . . ?
O5 N2 C9 C1 -132.2(2) . . . . ?
O1 C1 C9 N2 -165.80(14) . . . . ?
C2 C1 C9 N2 68.67(18) . . . . ?
O1 C1 C9 C10 -45.9(2) . . . . ?
C2 C1 C9 C10 -171.45(16) . . . . ?
C4 N1 C11 C12 -179.27(18) . . . . ?
O1 N1 C11 C12 -68.5(2) . . . . ?
N1 C11 C12 C13 94.0(2) . . . . ?
N1 C11 C12 C17 -88.7(2) . . . . ?
C17 C12 C13 C14 1.5(3) . . . . ?
C11 C12 C13 C14 178.7(2) . . . . ?
C12 C13 C14 C15 -1.3(4) . . . . ?
C13 C14 C15 C16 0.9(4) . . . . ?
C14 C15 C16 C17 -0.7(3) . . . . ?
C15 C16 C17 C12 0.9(3) . . . . ?
C13 C12 C17 C16 -1.3(3) . . . . ?
C11 C12 C17 C16 -178.58(18) . . . . ?
